data_2005165
loop_
_publ_author_name
'Aldoshin, S.'
'Chuev, I.'
'Utenyshev, A.'
'Filipenko, O.'
'Pozzo, J. L.'
'Lokshin, V.'
'Guglielmetti, R.'

_publ_section_title
;
 Specific Structural Features and Photochemical Properties of Three
 Benzo-Annulated 2,2-Diphenyl[2<i>H</i>]chromenes
;
_journal_issue 7
_journal_name_full 'Acta Crystallographica Section C'
_journal_page_first 1834
_journal_page_last 1838
_journal_paper_doi 10.1107/S0108270195016209
_journal_volume 52
_journal_year 1996
_chemical_formula_analytical 'C31 H22 O'
_chemical_formula_structural 'C31 H22 O'
_chemical_formula_sum 'C31 H22 O'
_chemical_formula_weight 410.51
_chemical_name_common Chromen
_chemical_name_systematic
;
 1,3,3-triphenyl-[3H]-naphto[2,1-b]pyrane
;
_space_group_IT_number 14
_symmetry_cell_setting monoclinic
_symmetry_space_group_name_Hall '-P 2ybc'
_symmetry_space_group_name_H-M 'P 1 21/c 1'
_cell_angle_alpha 90.00
_cell_angle_beta 106.12(2)
_cell_angle_gamma 90.00
_cell_formula_units_Z 4
_cell_length_a 12.554(8)
_cell_length_b 10.631(7)
_cell_length_c 17.393(9)
_cell_measurement_reflns_used 25
_cell_measurement_temperature 293(2)
_cell_measurement_theta_max 20
_cell_measurement_theta_min 10
_cell_volume 2230(2)
_computing_molecular_graphics 'ORTEPII (Johnson, 1976)'
_computing_publication_material ' on IBM PC AT 486'
_computing_structure_refinement 'SHELXL-93 (Sheldrick, 1993)'
_computing_structure_solution 'SHELXS-86 (Sheldrick, 1985)'
_diffrn_ambient_temperature 293(2)
_diffrn_measurement_device 'KM-4 diffractometer'
_diffrn_measurement_method \q
_diffrn_radiation_monochromator graphite
_diffrn_radiation_source 'fine-focus sealed tube'
_diffrn_radiation_type MoK\a
_diffrn_radiation_wavelength 0.71069
_diffrn_reflns_av_R_equivalents 0.0247
_diffrn_reflns_av_sigmaI/netI 0.1029
_diffrn_reflns_limit_h_max 13
_diffrn_reflns_limit_h_min -14
_diffrn_reflns_limit_k_max 12
_diffrn_reflns_limit_k_min 0
_diffrn_reflns_limit_l_max 18
_diffrn_reflns_limit_l_min 0
_diffrn_reflns_number 3367
_diffrn_reflns_theta_max 24.02
_diffrn_reflns_theta_min 1.69
_diffrn_standards_decay_% 0
_diffrn_standards_interval_time 60
_diffrn_standards_number 3
_exptl_absorpt_coefficient_mu 0.072
_exptl_absorpt_correction_type none
_exptl_crystal_colour colourless
_exptl_crystal_density_diffrn 1.223
_exptl_crystal_density_method none
_exptl_crystal_description needle
_exptl_crystal_F_000 864
_exptl_crystal_size_max 0.3
_exptl_crystal_size_mid .05
_exptl_crystal_size_min .05
_refine_diff_density_max 0.249
_refine_diff_density_min -0.396
_refine_ls_extinction_method none
_refine_ls_goodness_of_fit_all 1.160
_refine_ls_goodness_of_fit_obs 1.701
_refine_ls_hydrogen_treatment refxyz
_refine_ls_matrix_type full
_refine_ls_number_parameters 377
_refine_ls_number_reflns 3241
_refine_ls_number_restraints 0
_refine_ls_restrained_S_all 1.160
_refine_ls_restrained_S_obs 1.701
_refine_ls_R_factor_all 0.226
_refine_ls_R_factor_obs 0.051
_refine_ls_shift/esd_max -1.432
_refine_ls_shift/esd_mean 0.101
_refine_ls_structure_factor_coef Fsqd
_refine_ls_weighting_details w=1
_refine_ls_weighting_scheme calc
_refine_ls_wR_factor_all 0.226
_refine_ls_wR_factor_obs 0.051
_reflns_number_observed 1121
_reflns_number_total 3241
_reflns_observed_criterion refl_obs_if_I_>_2.0_sigma(I)
_cod_data_source_file pa1201.cif
_cod_data_source_block III
_cod_depositor_comments
;
The following automatic conversions were performed:

'_refine_ls_weighting_scheme' value 'calc w=1' was changed to 'calc'.
New tag '_refine_ls_weighting_details' was created. The value of the
new tag was set to 'w=1'.

Automatic conversion script
Id: cif_fix_values 3143 2015-03-26 13:38:13Z robertas 
;
_cod_original_cell_volume 2230.(2)
_cod_original_sg_symbol_H-M 'P 21/c'
_cod_database_code 2005165

loop_
_symmetry_equiv_pos_as_xyz
'x, y, z'
'-x, y+1/2, -z+1/2'
'-x, -y, -z'
'x, -y-1/2, z-1/2'

loop_
_atom_site_aniso_label
_atom_site_aniso_U_11
_atom_site_aniso_U_22
_atom_site_aniso_U_33
_atom_site_aniso_U_12
_atom_site_aniso_U_13
_atom_site_aniso_U_23
O1 0.051(2) 0.045(2) 0.056(3) 0.003(2) 0.008(2) -0.003(2)
C1 0.040(3) 0.039(3) 0.045(4) -0.002(3) 0.006(3) 0.002(2)
C2 0.044(3) 0.044(3) 0.047(4) 0.002(3) 0.015(3) 0.008(3)
C3 0.039(3) 0.039(3) 0.054(4) -0.005(3) 0.018(3) 0.000(2)
C4 0.033(3) 0.043(3) 0.043(4) -0.002(3) 0.009(2) -0.001(2)
C5 0.043(3) 0.057(4) 0.047(4) -0.005(3) 0.014(3) 0.006(3)
C6 0.054(4) 0.063(4) 0.049(4) -0.014(3) 0.003(3) -0.003(3)
C7 0.053(4) 0.074(5) 0.067(5) -0.024(4) 0.004(3) 0.000(3)
C8 0.051(3) 0.073(5) 0.040(4) -0.002(3) 0.011(3) 0.026(3)
C9 0.041(3) 0.058(4) 0.046(3) -0.001(3) 0.018(3) 0.014(2)
C10 0.062(4) 0.061(4) 0.055(5) 0.008(4) 0.025(3) 0.015(3)
C11 0.085(5) 0.084(5) 0.063(5) 0.021(5) 0.040(4) 0.027(4)
C12 0.084(5) 0.109(7) 0.049(6) 0.019(5) 0.022(4) 0.038(5)
C13 0.078(4) 0.097(6) 0.039(4) -0.010(4) 0.010(3) 0.026(4)
C14 0.048(3) 0.042(3) 0.051(3) 0.000(3) 0.012(3) 0.006(3)
C15 0.056(4) 0.048(4) 0.074(5) -0.001(3) 0.007(4) -0.004(3)
C16 0.095(5) 0.042(4) 0.092(6) -0.005(4) 0.014(5) -0.006(4)
C17 0.117(6) 0.038(4) 0.082(5) 0.003(4) 0.025(5) 0.021(4)
C18 0.080(5) 0.063(5) 0.069(5) -0.007(4) 0.019(4) 0.018(4)
C19 0.052(3) 0.053(4) 0.045(4) -0.003(3) 0.011(3) 0.014(3)
C20 0.041(3) 0.050(4) 0.049(3) 0.004(3) 0.006(3) 0.004(3)
C21 0.070(4) 0.043(4) 0.071(4) -0.009(3) 0.015(4) 0.006(3)
C22 0.070(5) 0.076(6) 0.085(5) 0.000(4) 0.023(4) 0.029(5)
C23 0.061(5) 0.113(7) 0.086(5) 0.014(5) 0.028(4) 0.030(5)
C24 0.061(4) 0.075(5) 0.135(7) 0.009(5) 0.046(5) 0.006(4)
C25 0.052(3) 0.058(4) 0.083(5) 0.008(4) 0.017(3) 0.004(3)
C26 0.069(4) 0.044(3) 0.050(4) -0.003(3) 0.019(3) 0.003(3)
C27 0.097(5) 0.053(4) 0.070(5) 0.003(4) 0.033(5) -0.007(4)
C28 0.146(8) 0.067(5) 0.077(7) 0.018(5) 0.039(6) -0.013(5)
C29 0.172(10) 0.077(6) 0.081(6) 0.031(5) 0.041(7) 0.013(6)
C30 0.130(8) 0.096(6) 0.058(6) -0.001(5) 0.006(6) 0.031(6)
C31 0.079(5) 0.084(6) 0.053(4) 0.015(4) 0.007(4) 0.019(4)

loop_
_atom_site_label
_atom_site_fract_x
_atom_site_fract_y
_atom_site_fract_z
_atom_site_B_iso_or_equiv
_atom_site_thermal_displace_type
_atom_site_calc_flag
_atom_site_type_symbol
O1 0.2896(3) 0.0682(3) 0.8655(2) 5.17(10) Uani d O
C1 0.1921(4) 0.0119(5) 0.8103(3) 4.25(14) Uani d C
C2 0.2128(4) -0.1273(5) 0.8073(4) 4.46(14) Uani d C
C3 0.2683(4) -0.1890(5) 0.8731(3) 4.35(14) Uani d C
C4 0.3074(4) -0.1156(5) 0.9479(3) 4.01(13) Uani d C
C5 0.3220(4) 0.0115(5) 0.9388(3) 4.84(15) Uani d C
C6 0.3756(5) 0.0890(6) 1.0022(4) 5.7(2) Uani d C
C7 0.4095(5) 0.0390(7) 1.0770(4) 6.7(2) Uani d C
C8 0.3869(5) -0.0863(7) 1.0920(3) 5.5(2) Uani d C
C9 0.3343(4) -0.1654(5) 1.0269(3) 4.71(14) Uani d C
C10 0.3039(5) -0.2880(6) 1.0446(4) 5.8(2) Uani d C
C11 0.3280(6) -0.3304(8) 1.1219(5) 7.3(2) Uani d C
C12 0.3839(6) -0.2520(9) 1.1851(5) 8.0(2) Uani d C
C13 0.4122(6) -0.1344(9) 1.1708(4) 7.2(2) Uani d C
C14 0.2990(4) -0.3224(5) 0.8666(3) 4.73(14) Uani d C
C15 0.2253(5) -0.4077(5) 0.8197(4) 6.1(2) Uani d C
C16 0.2584(6) -0.5306(7) 0.8115(5) 7.9(2) Uani d C
C17 0.3654(7) -0.5694(6) 0.8496(5) 8.0(2) Uani d C
C18 0.4382(7) -0.4857(7) 0.8947(4) 7.1(2) Uani d C
C19 0.4079(5) -0.3624(5) 0.9034(3) 5.02(15) Uani d C
C20 0.0930(4) 0.0447(5) 0.8423(3) 4.80(14) Uani d C
C21 0.0725(6) 0.1710(6) 0.8534(4) 6.2(2) Uani d C
C22 -0.0151(6) 0.2027(8) 0.8839(4) 7.7(2) Uani d C
C23 -0.0815(6) 0.1151(9) 0.9014(4) 8.6(2) Uani d C
C24 -0.0644(6) -0.0096(7) 0.8896(5) 8.7(2) Uani d C
C25 0.0235(5) -0.0432(6) 0.8576(4) 6.5(2) Uani d C
C26 0.1836(5) 0.0705(5) 0.7303(3) 5.4(2) Uani d C
C27 0.2733(7) 0.1313(6) 0.7141(5) 7.2(2) Uani d C
C28 0.2623(9) 0.1809(7) 0.6384(6) 9.5(3) Uani d C
C29 0.1656(11) 0.1688(8) 0.5777(5) 10.9(3) Uani d C
C30 0.0771(9) 0.1108(9) 0.5944(5) 9.9(3) Uani d C
C31 0.0841(6) 0.0622(7) 0.6695(4) 7.5(2) Uani d C
H2 0.196(4) -0.172(5) 0.756(3) . . . H
H6 0.388(3) 0.201(4) 0.995(2) . . . H
H7 0.449(4) 0.098(5) 1.127(3) . . . H
H10 0.264(3) -0.360(4) 1.002(3) . . . H
H11 0.286(9) -0.423(9) 1.125(6) . . . H
H12 0.406(5) -0.279(6) 1.238(4) . . . H
H13 0.458(5) -0.064(6) 1.213(4) . . . H
H15 0.141(5) -0.364(6) 0.792(4) . . . H
H16 0.215(7) -0.578(9) 0.777(5) . . . H
H17 0.385(5) -0.662(7) 0.843(4) . . . H
H18 0.526(7) -0.512(7) 0.918(4) . . . H
H19 0.445(3) -0.319(4) 0.943(3) . . . H
H21 0.097(7) 0.243(9) 0.843(6) . . . H
H22 -0.047(5) 0.294(7) 0.886(3) . . . H
H23 -0.144(4) 0.135(5) 0.929(3) . . . H
H24 -0.128(4) -0.093(4) 0.888(2) . . . H
H25 0.049(6) -0.138(7) 0.869(4) . . . H
H27 0.337(5) 0.136(6) 0.759(4) . . . H
H28 0.339(5) 0.241(6) 0.641(4) . . . H
H29 0.163(3) 0.230(4) 0.524(3) . . . H
H30 0.020(3) 0.068(4) 0.552(3) . . . H
H31 0.021(4) 0.014(4) 0.680(2) . . . H

loop_
_atom_type_symbol
_atom_type_scat_dispersion_real
_atom_type_scat_dispersion_imag
_atom_type_scat_source
C 0.0033 0.0016 'International Tables Vol C Tables 4.2.6.8 and 6.1.1.4'
H 0.0000 0.0000 'International Tables Vol C Tables 4.2.6.8 and 6.1.1.4'
O 0.0106 0.0060 'International Tables Vol C Tables 4.2.6.8 and 6.1.1.4'

loop_
_geom_angle_atom_site_label_1
_geom_angle_atom_site_label_2
_geom_angle_atom_site_label_3
_geom_angle
_geom_angle_publ_flag
C5 O1 C1 114.3(4) yes
O1 C1 C26 105.7(4) yes
O1 C1 C2 107.8(4) yes
C26 C1 C2 110.2(5) yes
O1 C1 C20 106.5(4) yes
C26 C1 C20 112.6(4) yes
C2 C1 C20 113.6(4) yes
C3 C2 C1 120.5(6) yes
C2 C3 C14 119.3(5) yes
C2 C3 C4 117.5(5) yes
C14 C3 C4 122.8(5) yes
C5 C4 C9 118.1(5) yes
C5 C4 C3 116.1(5) yes
C9 C4 C3 125.8(5) yes
C4 C5 O1 121.6(5) yes
C4 C5 C6 122.8(6) yes
O1 C5 C6 115.5(5) yes
C7 C6 C5 118.7(6) yes
C6 C7 C8 121.6(6) yes
C7 C8 C13 121.5(7) yes
C7 C8 C9 119.2(6) yes
C13 C8 C9 119.3(7) yes
C4 C9 C10 123.2(5) yes
C4 C9 C8 118.9(5) yes
C10 C9 C8 117.7(6) yes
C11 C10 C9 121.2(7) yes
C10 C11 C12 119.9(8) yes
C13 C12 C11 120.6(8) yes
C12 C13 C8 121.1(8) yes
C15 C14 C19 118.4(5) yes
C15 C14 C3 121.7(5) yes
C19 C14 C3 119.7(5) yes
C14 C15 C16 120.4(6) yes
C17 C16 C15 120.5(7) yes
C18 C17 C16 119.3(7) yes
C17 C18 C19 121.5(7) yes
C18 C19 C14 120.0(6) yes
C25 C20 C21 119.0(6) yes
C25 C20 C1 123.0(5) yes
C21 C20 C1 118.0(5) yes
C22 C21 C20 118.9(7) yes
C23 C22 C21 121.8(7) yes
C22 C23 C24 120.4(7) yes
C23 C24 C25 118.5(7) yes
C20 C25 C24 121.2(6) yes
C31 C26 C27 118.7(6) yes
C31 C26 C1 119.6(6) yes
C27 C26 C1 121.7(6) yes
C28 C27 C26 119.6(8) yes
C29 C28 C27 121.7(9) yes
C30 C29 C28 118.3(8) yes
C29 C30 C31 121.7(9) yes
C30 C31 C26 120.0(8) yes

loop_
_geom_bond_atom_site_label_1
_geom_bond_atom_site_label_2
_geom_bond_distance
_geom_bond_publ_flag
O1 C5 1.367(6) yes
O1 C1 1.458(6) yes
C1 C26 1.500(8) yes
C1 C2 1.505(7) yes
C1 C20 1.538(7) yes
C2 C3 1.335(7) yes
C3 C14 1.482(7) yes
C3 C4 1.479(7) yes
C4 C5 1.378(8) yes
C4 C9 1.424(7) yes
C5 C6 1.390(7) yes
C6 C7 1.361(9) yes
C7 C8 1.402(9) yes
C8 C13 1.414(9) yes
C8 C9 1.418(8) yes
C9 C10 1.415(8) yes
C10 C11 1.370(9) yes
C11 C12 1.402(10) yes
C12 C13 1.341(10) yes
C14 C15 1.388(7) yes
C14 C19 1.404(7) yes
C15 C16 1.390(9) yes
C16 C17 1.386(10) yes
C17 C18 1.358(9) yes
C18 C19 1.385(8) yes
C20 C25 1.355(8) yes
C20 C21 1.390(8) yes
C21 C22 1.389(9) yes
C22 C23 1.341(10) yes
C23 C24 1.367(10) yes
C24 C25 1.413(9) yes
C26 C31 1.397(8) yes
C26 C27 1.393(8) yes
C27 C28 1.390(10) yes
C28 C29 1.376(12) yes
C29 C30 1.371(13) yes
C30 C31 1.385(10) yes
